data_4030168
loop_
_publ_author_name
'Imbri, Dennis'
'Netz, Natalie'
'Kucukdisli, Murat'
'Kammer, Lisa Marie'
'Jung, Philipp'
'Kretzschmann, Annika'
'Opatz, Till'

_publ_section_title
;
 One-pot synthesis of pyrrole-2-carboxylates and -carboxamides via an
 electrocyclization/oxidation sequence.
;
_journal_issue 23
_journal_name_full 'The Journal of organic chemistry'
_journal_page_first 11750
_journal_page_last 11758
_journal_paper_doi 10.1021/jo5021823
_journal_volume 79
_journal_year 2014
_chemical_formula_moiety 'C19 H15 Cl N2 O4'
_chemical_formula_sum 'C19 H15 Cl N2 O4'
_chemical_formula_weight 370.78
_chemical_name_systematic
;
Ethyl 5-(4-chlorophenyl)-3-(3-nitrophenyl)-1<i>H</i>-pyrrole-2-
carboxylate
;
_space_group_crystal_system monoclinic
_space_group_IT_number 14
_space_group_name_Hall '-P 2yn'
_space_group_name_H-M_alt 'P 1 21/n 1'
_symmetry_space_group_name_Hall '-P 2yn'
_symmetry_space_group_name_H-M 'P 1 21/n 1'
_atom_sites_solution_hydrogens mixed
_audit_creation_method SHELXL-2014
_cell_angle_alpha 90
_cell_angle_beta 103.1103(17)
_cell_angle_gamma 90
_cell_formula_units_Z 4
_cell_length_a 11.2411(7)
_cell_length_b 7.7513(5)
_cell_length_c 19.5834(12)
_cell_measurement_reflns_used 5318
_cell_measurement_temperature 173(2)
_cell_measurement_theta_max 27.9613
_cell_measurement_theta_min 2.3456
_cell_volume 1661.89(18)
_computing_cell_refinement 'Apex II suite'
_computing_data_collection 'Apex II suite'
_computing_data_reduction 'Apex II suite'
_computing_structure_refinement 'SHELXL-2014 (Sheldrick, 2014)'
_diffrn_ambient_temperature 173(2)
_diffrn_measured_fraction_theta_full 1.000
_diffrn_measured_fraction_theta_max 0.998
_diffrn_measurement_device_type 'Smart APEX II'
_diffrn_measurement_method '\w scan'
_diffrn_radiation_type MoK\a
_diffrn_radiation_wavelength 0.71073
_diffrn_reflns_av_R_equivalents 0.0260
_diffrn_reflns_av_unetI/netI 0.0230
_diffrn_reflns_Laue_measured_fraction_full 1.000
_diffrn_reflns_Laue_measured_fraction_max 0.998
_diffrn_reflns_limit_h_max 14
_diffrn_reflns_limit_h_min -14
_diffrn_reflns_limit_k_max 10
_diffrn_reflns_limit_k_min -9
_diffrn_reflns_limit_l_max 25
_diffrn_reflns_limit_l_min -25
_diffrn_reflns_number 15311
_diffrn_reflns_point_group_measured_fraction_full 1.000
_diffrn_reflns_point_group_measured_fraction_max 0.998
_diffrn_reflns_theta_full 25.242
_diffrn_reflns_theta_max 27.962
_diffrn_reflns_theta_min 1.923
_diffrn_source 'sealed tube'
_exptl_absorpt_coefficient_mu 0.259
_exptl_absorpt_correction_type none
_exptl_crystal_colour yellow
_exptl_crystal_density_diffrn 1.482
_exptl_crystal_description block
_exptl_crystal_F_000 768
_exptl_crystal_size_max 0.400
_exptl_crystal_size_mid 0.260
_exptl_crystal_size_min 0.140
_refine_diff_density_max 0.298
_refine_diff_density_min -0.208
_refine_diff_density_rms 0.045
_refine_ls_extinction_method none
_refine_ls_goodness_of_fit_ref 1.021
_refine_ls_hydrogen_treatment constr
_refine_ls_matrix_type full
_refine_ls_number_parameters 239
_refine_ls_number_reflns 3991
_refine_ls_number_restraints 0
_refine_ls_restrained_S_all 1.021
_refine_ls_R_factor_all 0.0431
_refine_ls_R_factor_gt 0.0337
_refine_ls_shift/su_max 0.001
_refine_ls_shift/su_mean 0.000
_refine_ls_structure_factor_coef Fsqd
_refine_ls_weighting_details 'w=1/[\s^2^(Fo^2^)+(0.0438P)^2^+0.6539P] where P=(Fo^2^+2Fc^2^)/3'
_refine_ls_weighting_scheme calc
_refine_ls_wR_factor_gt 0.0844
_refine_ls_wR_factor_ref 0.0906
_reflns_Friedel_coverage 0.000
_reflns_number_gt 3336
_reflns_number_total 3991
_reflns_threshold_expression 'I > 2\s(I)'
_cod_data_source_file jo5021823_si_002.cif
_cod_data_source_block 6c
_cod_depositor_comments 'Adding full bibliography for 4030168--4030169.cif.'
_cod_database_code 4030168
_shelx_space_group_comment
;
The symmetry employed for this shelxl refinement is uniquely defined
by the following loop, which should always be used as a source of
symmetry information in preference to the above space-group names.
They are only intended as comments.
;
_shelx_estimated_absorpt_t_min 0.904
_shelx_estimated_absorpt_t_max 0.965
_shelxl_version_number 2014-3

loop_
_space_group_symop_operation_xyz
'x, y, z'
'-x+1/2, y+1/2, -z+1/2'
'-x, -y, -z'
'x-1/2, -y-1/2, z-1/2'

loop_
_atom_site_label
_atom_site_type_symbol
_atom_site_fract_x
_atom_site_fract_y
_atom_site_fract_z
_atom_site_U_iso_or_equiv
_atom_site_adp_type
_atom_site_occupancy
_atom_site_site_symmetry_order
_atom_site_calc_flag
_atom_site_refinement_flags_posn
_atom_site_refinement_flags_adp
Cl1 Cl 0.19567(3) -0.45829(4) 0.43269(2) 0.03166(11) Uani 1 1 d . .
C1 C 0.33557(11) 0.01454(16) 0.56184(7) 0.0190(3) Uani 1 1 d . .
C2 C 0.34597(12) 0.00045(18) 0.49221(7) 0.0235(3) Uani 1 1 d . .
H2 H 0.3823 0.0917 0.4717 0.028 Uiso 1 1 calc R U
C3 C 0.30395(13) -0.14480(18) 0.45269(7) 0.0252(3) Uani 1 1 d . .
H3 H 0.3120 -0.1537 0.4056 0.030 Uiso 1 1 calc R U
C4 C 0.25013(12) -0.27661(17) 0.48270(7) 0.0220(3) Uani 1 1 d . .
C5 C 0.23746(12) -0.26686(17) 0.55135(7) 0.0231(3) Uani 1 1 d . .
H5 H 0.2001 -0.3581 0.5713 0.028 Uiso 1 1 calc R U
C6 C 0.28038(12) -0.12117(17) 0.59044(7) 0.0220(3) Uani 1 1 d . .
H6 H 0.2722 -0.1133 0.6376 0.026 Uiso 1 1 calc R U
C7 C 0.38231(11) 0.16457(16) 0.60543(7) 0.0190(3) Uani 1 1 d . .
N8 N 0.42698(10) 0.31050(14) 0.58112(6) 0.0187(2) Uani 1 1 d . .
H8 H 0.4357(14) 0.330(2) 0.5390(9) 0.022 Uiso 1 1 d . U
C9 C 0.46460(11) 0.42554(16) 0.63508(6) 0.0186(3) Uani 1 1 d . .
C10 C 0.44236(11) 0.35152(17) 0.69607(7) 0.0195(3) Uani 1 1 d . .
C11 C 0.39174(12) 0.18761(17) 0.67689(7) 0.0206(3) Uani 1 1 d . .
H11 H 0.3680 0.1064 0.7076 0.025 Uiso 1 1 calc R U
C12 C 0.46237(11) 0.42274(16) 0.76784(6) 0.0188(3) Uani 1 1 d . .
C13 C 0.51640(12) 0.31967(17) 0.82538(7) 0.0222(3) Uani 1 1 d . .
H13 H 0.5414 0.2057 0.8175 0.027 Uiso 1 1 calc R U
C14 C 0.53416(13) 0.38087(18) 0.89369(7) 0.0249(3) Uani 1 1 d . .
H14 H 0.5722 0.3095 0.9319 0.030 Uiso 1 1 calc R U
C15 C 0.49656(12) 0.54566(18) 0.90619(7) 0.0237(3) Uani 1 1 d . .
H15 H 0.5085 0.5893 0.9526 0.028 Uiso 1 1 calc R U
C16 C 0.44107(12) 0.64490(16) 0.84901(7) 0.0207(3) Uani 1 1 d . .
C17 C 0.42306(12) 0.58793(17) 0.78034(7) 0.0202(3) Uani 1 1 d . .
H17 H 0.3847 0.6601 0.7425 0.024 Uiso 1 1 calc R U
N18 N 0.39786(11) 0.81856(15) 0.86197(6) 0.0264(3) Uani 1 1 d . .
O19 O 0.39320(12) 0.85532(15) 0.92219(6) 0.0403(3) Uani 1 1 d . .
O20 O 0.36804(11) 0.91753(14) 0.81213(6) 0.0381(3) Uani 1 1 d . .
C21 C 0.52455(11) 0.58482(16) 0.62122(6) 0.0181(2) Uani 1 1 d . .
O22 O 0.53320(9) 0.63244(12) 0.56355(5) 0.0238(2) Uani 1 1 d . .
O23 O 0.57134(9) 0.67158(12) 0.68064(5) 0.0225(2) Uani 1 1 d . .
C24 C 0.63449(12) 0.83101(17) 0.67305(7) 0.0234(3) Uani 1 1 d . .
H24A H 0.5781 0.9137 0.6436 0.028 Uiso 1 1 calc R U
H24B H 0.7037 0.8087 0.6507 0.028 Uiso 1 1 calc R U
C25 C 0.68015(16) 0.9027(2) 0.74565(8) 0.0377(4) Uani 1 1 d . .
H25A H 0.6109 0.9225 0.7673 0.057 Uiso 1 1 calc R U
H25B H 0.7226 1.0120 0.7429 0.057 Uiso 1 1 calc R U
H25C H 0.7367 0.8203 0.7740 0.057 Uiso 1 1 calc R U

loop_
_atom_site_aniso_label
_atom_site_aniso_U_11
_atom_site_aniso_U_22
_atom_site_aniso_U_33
_atom_site_aniso_U_23
_atom_site_aniso_U_13
_atom_site_aniso_U_12
Cl1 0.0385(2) 0.02248(18) 0.0326(2) -0.00788(14) 0.00520(15) -0.00836(14)
C1 0.0193(6) 0.0170(6) 0.0206(6) -0.0001(5) 0.0041(5) -0.0001(5)
C2 0.0280(7) 0.0222(7) 0.0208(6) 0.0012(5) 0.0065(5) -0.0066(5)
C3 0.0302(7) 0.0251(7) 0.0201(6) -0.0018(5) 0.0050(5) -0.0044(5)
C4 0.0213(6) 0.0178(6) 0.0253(7) -0.0039(5) 0.0018(5) -0.0020(5)
C5 0.0245(6) 0.0179(6) 0.0278(7) 0.0019(5) 0.0080(5) -0.0029(5)
C6 0.0269(6) 0.0197(6) 0.0212(6) 0.0000(5) 0.0088(5) -0.0010(5)
C7 0.0198(6) 0.0171(6) 0.0201(6) 0.0012(5) 0.0048(5) -0.0004(5)
N8 0.0237(5) 0.0172(5) 0.0159(5) 0.0001(4) 0.0061(4) -0.0023(4)
C9 0.0214(6) 0.0174(6) 0.0172(6) -0.0006(5) 0.0043(5) -0.0001(5)
C10 0.0213(6) 0.0181(6) 0.0192(6) 0.0011(5) 0.0051(5) 0.0017(5)
C11 0.0249(6) 0.0188(6) 0.0189(6) 0.0021(5) 0.0068(5) -0.0001(5)
C12 0.0209(6) 0.0183(6) 0.0184(6) -0.0001(5) 0.0068(5) -0.0018(5)
C13 0.0272(7) 0.0178(6) 0.0219(6) 0.0003(5) 0.0063(5) 0.0016(5)
C14 0.0304(7) 0.0244(7) 0.0190(6) 0.0036(5) 0.0036(5) 0.0026(5)
C15 0.0293(7) 0.0252(7) 0.0174(6) -0.0025(5) 0.0071(5) -0.0032(5)
C16 0.0245(6) 0.0159(6) 0.0242(6) -0.0012(5) 0.0108(5) -0.0015(5)
C17 0.0234(6) 0.0187(6) 0.0197(6) 0.0026(5) 0.0072(5) 0.0002(5)
N18 0.0316(6) 0.0192(6) 0.0316(6) -0.0026(5) 0.0140(5) -0.0009(5)
O19 0.0588(7) 0.0321(6) 0.0339(6) -0.0103(5) 0.0189(5) 0.0078(5)
O20 0.0557(7) 0.0209(5) 0.0419(6) 0.0069(5) 0.0195(5) 0.0076(5)
C21 0.0186(6) 0.0175(6) 0.0183(6) -0.0011(5) 0.0042(5) 0.0010(5)
O22 0.0318(5) 0.0223(5) 0.0183(4) -0.0001(4) 0.0080(4) -0.0051(4)
O23 0.0308(5) 0.0189(5) 0.0174(4) -0.0009(4) 0.0044(4) -0.0073(4)
C24 0.0267(7) 0.0188(6) 0.0244(7) -0.0010(5) 0.0055(5) -0.0063(5)
C25 0.0516(10) 0.0271(8) 0.0307(8) -0.0065(6) 0.0018(7) -0.0125(7)

loop_
_atom_type_symbol
_atom_type_description
_atom_type_scat_dispersion_real
_atom_type_scat_dispersion_imag
_atom_type_scat_source
C C 0.0033 0.0016 'International Tables Vol C Tables 4.2.6.8 and 6.1.1.4'
H H 0.0000 0.0000 'International Tables Vol C Tables 4.2.6.8 and 6.1.1.4'
N N 0.0061 0.0033 'International Tables Vol C Tables 4.2.6.8 and 6.1.1.4'
O O 0.0106 0.0060 'International Tables Vol C Tables 4.2.6.8 and 6.1.1.4'
Cl Cl 0.1484 0.1585 'International Tables Vol C Tables 4.2.6.8 and 6.1.1.4'

loop_
_geom_angle_atom_site_label_1
_geom_angle_atom_site_label_2
_geom_angle_atom_site_label_3
_geom_angle
_geom_angle_publ_flag
C2 C1 C6 118.26(12) ?
C2 C1 C7 122.05(12) ?
C6 C1 C7 119.68(11) ?
C3 C2 C1 120.94(12) ?
C4 C3 C2 119.23(12) ?
C3 C4 C5 121.51(12) ?
C3 C4 Cl1 119.26(10) ?
C5 C4 Cl1 119.23(10) ?
C4 C5 C6 118.69(12) ?
C5 C6 C1 121.37(12) ?
N8 C7 C11 107.11(11) ?
N8 C7 C1 124.39(11) ?
C11 C7 C1 128.50(12) ?
C7 N8 C9 110.04(11) ?
N8 C9 C10 107.90(11) ?
N8 C9 C21 118.69(11) ?
C10 C9 C21 133.23(12) ?
C9 C10 C11 106.40(11) ?
C9 C10 C12 129.85(12) ?
C11 C10 C12 123.74(12) ?
C7 C11 C10 108.55(11) ?
C17 C12 C13 118.61(12) ?
C17 C12 C10 121.58(11) ?
C13 C12 C10 119.72(11) ?
C14 C13 C12 121.35(12) ?
C15 C14 C13 120.12(12) ?
C14 C15 C16 117.97(12) ?
C15 C16 C17 123.20(12) ?
C15 C16 N18 118.30(12) ?
C17 C16 N18 118.50(12) ?
C16 C17 C12 118.73(12) ?
O19 N18 O20 123.80(12) ?
O19 N18 C16 117.78(12) ?
O20 N18 C16 118.41(11) ?
O22 C21 O23 123.77(12) ?
O22 C21 C9 124.60(11) ?
O23 C21 C9 111.62(10) ?
C21 O23 C24 116.26(10) ?
O23 C24 C25 106.75(11) ?
C9 N8 H8 122.5(11) no
C7 N8 H8 127.3(10) no
C7 C11 H11 126.00 no
C10 C11 H11 126.00 no
C12 C13 H13 119.00 no
C14 C13 H13 119.00 no
C13 C14 H14 120.00 no
C15 C14 H14 120.00 no
C14 C15 H15 121.00 no
C16 C15 H15 121.00 no
C12 C17 H17 121.00 no
C16 C17 H17 121.00 no
O23 C24 H24A 110.00 no
O23 C24 H24B 110.00 no
C25 C24 H24A 110.00 no
C25 C24 H24B 110.00 no
H24A C24 H24B 109.00 no
C24 C25 H25A 109.00 no
C24 C25 H25B 109.00 no
C24 C25 H25C 109.00 no
H25A C25 H25B 109.00 no
H25A C25 H25C 110.00 no
H25B C25 H25C 109.00 no

loop_
_geom_bond_atom_site_label_1
_geom_bond_atom_site_label_2
_geom_bond_distance
_geom_bond_publ_flag
Cl1 C4 1.7451(13) ?
C1 C2 1.3991(18) ?
C1 C6 1.4009(18) ?
C1 C7 1.4675(17) ?
C2 C3 1.3870(19) ?
C3 C4 1.3845(19) ?
C4 C5 1.3857(19) ?
C5 C6 1.3880(18) ?
C7 N8 1.3663(16) ?
C7 C11 1.3909(18) ?
N8 C9 1.3740(16) ?
C9 C10 1.3977(17) ?
C9 C21 1.4612(17) ?
C10 C11 1.4079(18) ?
C10 C12 1.4790(17) ?
C12 C17 1.3942(18) ?
C12 C13 1.4022(18) ?
C13 C14 1.3905(19) ?
C14 C15 1.385(2) ?
C15 C16 1.3849(19) ?
C16 C17 1.3859(18) ?
C16 N18 1.4725(17) ?
N18 O19 1.2260(15) ?
N18 O20 1.2268(16) ?
C21 O22 1.2129(15) ?
C21 O23 1.3436(15) ?
O23 C24 1.4495(15) ?
C24 C25 1.5042(19) ?
C2 H2 0.9500 no
C3 H3 0.9500 no
C5 H5 0.9500 no
C6 H6 0.9500 no
C11 H11 0.9500 no
C13 H13 0.9500 no
C14 H14 0.9500 no
C15 H15 0.9500 no
C17 H17 0.9500 no
C24 H24A 0.9900 no
C24 H24B 0.9900 no
C25 H25A 0.9800 no
C25 H25B 0.9800 no
C25 H25C 0.9800 no
N8 H8 0.866(17) no

loop_
_geom_hbond_atom_site_label_D
_geom_hbond_atom_site_label_H
_geom_hbond_atom_site_label_A
_geom_hbond_distance_DH
_geom_hbond_distance_HA
_geom_hbond_distance_DA
_geom_hbond_angle_DHA
_geom_hbond_site_symmetry_A
N8 H8 O22 0.865(16) 2.136(17) 2.9996(14) 176.5(14) 3_666

loop_
_geom_torsion_atom_site_label_1
_geom_torsion_atom_site_label_2
_geom_torsion_atom_site_label_3
_geom_torsion_atom_site_label_4
_geom_torsion
C6 C1 C2 C3 -0.7(2)
C7 C1 C2 C3 178.27(12)
C1 C2 C3 C4 0.5(2)
C2 C3 C4 C5 -0.1(2)
C2 C3 C4 Cl1 179.27(11)
C3 C4 C5 C6 -0.2(2)
Cl1 C4 C5 C6 -179.56(10)
C4 C5 C6 C1 0.0(2)
C2 C1 C6 C5 0.38(19)
C7 C1 C6 C5 -178.59(12)
C2 C1 C7 N8 7.6(2)
C6 C1 C7 N8 -173.50(12)
C2 C1 C7 C11 -171.63(13)
C6 C1 C7 C11 7.3(2)
C11 C7 N8 C9 0.04(14)
C1 C7 N8 C9 -179.31(11)
C7 N8 C9 C10 -0.51(14)
C7 N8 C9 C21 175.15(11)
N8 C9 C10 C11 0.77(14)
C21 C9 C10 C11 -174.01(13)
N8 C9 C10 C12 -177.94(12)
C21 C9 C10 C12 7.3(2)
N8 C7 C11 C10 0.45(14)
C1 C7 C11 C10 179.76(12)
C9 C10 C11 C7 -0.75(14)
C12 C10 C11 C7 178.06(12)
C9 C10 C12 C17 48.0(2)
C11 C10 C12 C17 -130.47(14)
C9 C10 C12 C13 -135.31(14)
C11 C10 C12 C13 46.18(18)
C17 C12 C13 C14 -1.8(2)
C10 C12 C13 C14 -178.55(12)
C12 C13 C14 C15 1.0(2)
C13 C14 C15 C16 0.3(2)
C14 C15 C16 C17 -0.8(2)
C14 C15 C16 N18 178.40(12)
C15 C16 C17 C12 0.1(2)
N18 C16 C17 C12 -179.17(11)
C13 C12 C17 C16 1.23(18)
C10 C12 C17 C16 177.92(12)
C15 C16 N18 O19 -12.67(18)
C17 C16 N18 O19 166.60(13)
C15 C16 N18 O20 167.73(13)
C17 C16 N18 O20 -12.99(18)
N8 C9 C21 O22 7.76(19)
C10 C9 C21 O22 -177.90(14)
N8 C9 C21 O23 -171.11(11)
C10 C9 C21 O23 3.2(2)
O22 C21 O23 C24 0.34(18)
C9 C21 O23 C24 179.22(10)
C21 O23 C24 C25 -179.08(12)
